data_4308577
loop_
_publ_author_name
'Zheng He'
'En-Qing Gao'
'Zhe-Ming Wang'
'Chun-Hua Yan'
'Mohamedally Kurmoo'

_publ_contact_author_address
;
State Key Lab of Rare Earth Materials Chemistry and Applications & 
PKU-HKU Joint Lab on Rare Earth Materials and Bioinorganic Chemistry, 
College of Chemistry and Molecular Engineering, 
Peking University, 
Beijing 100871, 
China
;
_publ_contact_author_email chyan@chem.pku.edu.cn
_publ_contact_author_fax 86-(10)-62754179
_publ_contact_author_name 'Prof. Chun-Hua Yan'
_publ_contact_author_phone 86-(10)-62754179
_publ_section_title
;
Coordination Polymers Based on Inorganic Lanthanide(III) Sulfate Skeletons
and an Organic Isonicotinate N-oxide Connector: Segregation into Three
Structural Types by the Lanthanide Contraction Effect
;
_journal_name_full 'Inorganic Chemistry'
_journal_page_first 862
_journal_page_last 874
_journal_paper_doi 10.1021/ic0487575
_journal_volume 44
_journal_year 2005
_chemical_formula_sum 'C6 H6 N O8 S Tm'
_chemical_formula_weight 421.11
_chemical_name_systematic
; 
 ? 
;
_space_group_IT_number 14
_symmetry_cell_setting monoclinic
_symmetry_space_group_name_Hall '-P 2ybc'
_symmetry_space_group_name_H-M 'P 1 21/c 1'
_atom_sites_solution_hydrogens geom
_atom_sites_solution_primary direct
_atom_sites_solution_secondary difmap
_audit_creation_method SHELXL-97
_cell_angle_alpha 90.00
_cell_angle_beta 100.370(2)
_cell_angle_gamma 90.00
_cell_formula_units_Z 4
_cell_length_a 9.2764(4)
_cell_length_b 14.6665(9)
_cell_length_c 7.5969(6)
_cell_measurement_reflns_used 30535
_cell_measurement_temperature 293(2)
_cell_measurement_theta_max 27.485
_cell_measurement_theta_min 3.395
_cell_volume 1016.69(11)
_computing_cell_refinement 'HKL Scalepack (Otwinowski & Minor, 1997)'
_computing_data_collection 'KappaCCD (Nonius B. V., 1998)'
_computing_data_reduction 'HKL Denzo (Otwinowski & Minor, 1997) & maXus (Mackay et al., 1998)'
_computing_molecular_graphics 'Bruker SHELXTL V5.1 (Sheldrick, 1998)'
_computing_publication_material 'SHELXL-97 (Sheldrick, 1997)'
_computing_structure_refinement 'SHELXL-97 (Sheldrick, 1997)'
_computing_structure_solution 'SHELXS-97 (Sheldrick, 1997)'
_diffrn_ambient_temperature 293(2)
_diffrn_detector_area_resol_mean 0.76
_diffrn_measured_fraction_theta_full 0.996
_diffrn_measured_fraction_theta_max 0.996
_diffrn_measurement_device_type 'NONIUS KappaCCD Diffractometer'
_diffrn_measurement_method CCD
_diffrn_radiation_monochromator graphite
_diffrn_radiation_source 'fine-focus sealed tube'
_diffrn_radiation_type MoK\a
_diffrn_radiation_wavelength 0.71073
_diffrn_reflns_av_R_equivalents 0.1095
_diffrn_reflns_av_sigmaI/netI 0.0938
_diffrn_reflns_limit_h_max 12
_diffrn_reflns_limit_h_min -12
_diffrn_reflns_limit_k_max 19
_diffrn_reflns_limit_k_min -19
_diffrn_reflns_limit_l_max 9
_diffrn_reflns_limit_l_min -9
_diffrn_reflns_number 18029
_diffrn_reflns_theta_full 27.54
_diffrn_reflns_theta_max 27.54
_diffrn_reflns_theta_min 3.49
_diffrn_standards_decay_% 0
_exptl_absorpt_coefficient_mu 8.964
_exptl_absorpt_correction_T_max 0.664
_exptl_absorpt_correction_T_min 0.385
_exptl_absorpt_correction_type empirical
_exptl_absorpt_process_details '(Blessing, 1995, 1997)'
_exptl_crystal_colour colorless
_exptl_crystal_density_diffrn 2.751
_exptl_crystal_density_method 'not measured'
_exptl_crystal_description block
_exptl_crystal_F_000 792
_exptl_crystal_size_max 0.07
_exptl_crystal_size_mid 0.07
_exptl_crystal_size_min 0.06
_refine_diff_density_max 1.647
_refine_diff_density_min -1.196
_refine_diff_density_rms 0.201
_refine_ls_extinction_coef 0.00128(18)
_refine_ls_extinction_expression Fc^*^=kFc[1+0.001xFc^2^\l^3^/sin(2\q)]^-1/4^
_refine_ls_extinction_method SHELXL
_refine_ls_goodness_of_fit_ref 0.866
_refine_ls_hydrogen_treatment mixed
_refine_ls_matrix_type full
_refine_ls_number_parameters 163
_refine_ls_number_reflns 2333
_refine_ls_number_restraints 0
_refine_ls_restrained_S_all 0.866
_refine_ls_R_factor_all 0.0712
_refine_ls_R_factor_gt 0.0320
_refine_ls_shift/su_max 0.000
_refine_ls_shift/su_mean 0.000
_refine_ls_structure_factor_coef Fsqd
_refine_ls_weighting_details 'calc w=1/[\s^2^(Fo^2^)+(0.0180P)^2^+0.0000P] where P=(Fo^2^+2Fc^2^)/3'
_refine_ls_weighting_scheme calc
_refine_ls_wR_factor_gt 0.0484
_refine_ls_wR_factor_ref 0.0531
_reflns_number_gt 1510
_reflns_number_total 2333
_reflns_threshold_expression >2sigma(I)
_cod_data_source_file ic0487575si20040906_123354_13.cif
_cod_data_source_block 12
_cod_database_code 4308577

loop_
_symmetry_equiv_pos_as_xyz
'x, y, z'
'-x, y+1/2, -z+1/2'
'-x, -y, -z'
'x, -y-1/2, z-1/2'

loop_
_atom_site_label
_atom_site_type_symbol
_atom_site_fract_x
_atom_site_fract_y
_atom_site_fract_z
_atom_site_U_iso_or_equiv
_atom_site_adp_type
_atom_site_occupancy
_atom_site_symmetry_multiplicity
_atom_site_calc_flag
_atom_site_refinement_flags
_atom_site_disorder_assembly
_atom_site_disorder_group
Tm1 Tm 0.27567(3) 0.042177(17) 0.13406(3) 0.02331(11) Uani 1 1 d . . .
C4 C -0.0324(7) 0.3948(4) 0.0963(7) 0.0275(14) Uani 1 1 d . . .
H1A H 0.0396 0.4380 0.1363 0.033 Uiso 1 1 calc R . .
C5 C 0.0062(6) 0.3068(4) 0.0713(7) 0.0283(14) Uani 1 1 d . . .
H2A H 0.1046 0.2903 0.0939 0.034 Uiso 1 1 calc R . .
C1 C -0.0995(6) 0.2414(4) 0.0128(7) 0.0257(14) Uani 1 1 d . . .
C2 C -0.2430(7) 0.2713(4) -0.0260(8) 0.0346(16) Uani 1 1 d . . .
H4A H -0.3166 0.2298 -0.0694 0.041 Uiso 1 1 calc R . .
C3 C -0.2798(7) 0.3603(4) -0.0024(8) 0.0340(16) Uani 1 1 d . . .
H5A H -0.3769 0.3793 -0.0316 0.041 Uiso 1 1 calc R . .
C6 C -0.0580(7) 0.1429(4) 0.0007(7) 0.0262(14) Uani 1 1 d . . .
N1 N -0.1742(5) 0.4194(3) 0.0632(6) 0.0267(12) Uani 1 1 d . . .
O1 O 0.0748(4) 0.1233(3) 0.0489(5) 0.0364(11) Uani 1 1 d . . .
O2 O -0.1573(4) 0.0881(3) -0.0577(5) 0.0330(10) Uani 1 1 d . . .
O3 O -0.2097(4) 0.5045(3) 0.1018(5) 0.0303(10) Uani 1 1 d . . .
O4 O 0.4371(4) 0.1315(3) 0.0028(4) 0.0314(10) Uani 1 1 d . . .
O5 O 0.2820(4) 0.0286(3) -0.1734(5) 0.0307(10) Uani 1 1 d . . .
O6 O 0.5288(4) 0.0452(3) -0.2278(5) 0.0360(10) Uani 1 1 d . . .
O7 O 0.3590(4) 0.1669(3) -0.3105(5) 0.0325(10) Uani 1 1 d . . .
O8 O 0.3523(5) 0.1580(3) 0.3309(7) 0.0353(12) Uani 1 1 d . . .
S1 S 0.40178(16) 0.09367(10) -0.18167(19) 0.0257(4) Uani 1 1 d . . .
H8A H 0.361(7) 0.209(5) 0.297(8) 0.05(2) Uiso 1 1 d . . .
H8B H 0.329(10) 0.160(6) 0.434(11) 0.11(4) Uiso 1 1 d . . .

loop_
_atom_site_aniso_label
_atom_site_aniso_U_11
_atom_site_aniso_U_22
_atom_site_aniso_U_33
_atom_site_aniso_U_23
_atom_site_aniso_U_13
_atom_site_aniso_U_12
Tm1 0.02028(16) 0.02181(15) 0.02668(16) 0.00007(14) 0.00111(10) -0.00017(14)
C4 0.026(4) 0.025(3) 0.030(3) -0.003(3) 0.001(3) -0.006(3)
C5 0.020(4) 0.028(3) 0.037(3) -0.005(3) 0.005(3) 0.001(3)
C1 0.014(3) 0.031(4) 0.031(3) -0.002(3) 0.001(2) 0.003(3)
C2 0.025(4) 0.027(4) 0.049(4) -0.007(3) 0.000(3) -0.002(3)
C3 0.015(3) 0.031(4) 0.052(4) 0.000(3) -0.002(3) 0.005(3)
C6 0.035(4) 0.020(3) 0.025(3) -0.001(3) 0.007(3) 0.007(3)
N1 0.029(3) 0.023(3) 0.028(3) -0.003(2) 0.004(2) -0.001(2)
O1 0.028(3) 0.034(3) 0.045(3) -0.006(2) 0.000(2) 0.008(2)
O2 0.032(3) 0.024(2) 0.039(3) -0.006(2) -0.002(2) -0.002(2)
O3 0.040(3) 0.016(2) 0.035(3) -0.0021(19) 0.006(2) 0.007(2)
O4 0.035(3) 0.034(2) 0.024(2) 0.0019(19) 0.0026(18) -0.013(2)
O5 0.026(2) 0.036(3) 0.031(2) -0.0036(19) 0.0047(17) -0.0062(19)
O6 0.030(2) 0.041(3) 0.039(2) 0.007(2) 0.0115(19) 0.013(2)
O7 0.039(3) 0.028(2) 0.028(2) 0.0070(19) -0.0003(19) 0.011(2)
O8 0.049(3) 0.028(3) 0.030(3) 0.002(2) 0.008(2) -0.009(2)
S1 0.0219(9) 0.0265(9) 0.0274(8) 0.0036(7) 0.0009(6) 0.0019(7)

loop_
_atom_type_symbol
_atom_type_description
_atom_type_scat_dispersion_real
_atom_type_scat_dispersion_imag
_atom_type_scat_source
C C 0.0033 0.0016 'International Tables Vol C Tables 4.2.6.8 and 6.1.1.4'
H H 0.0000 0.0000 'International Tables Vol C Tables 4.2.6.8 and 6.1.1.4'
N N 0.0061 0.0033 'International Tables Vol C Tables 4.2.6.8 and 6.1.1.4'
O O 0.0106 0.0060 'International Tables Vol C Tables 4.2.6.8 and 6.1.1.4'
Tm Tm -0.3139 5.2483 'International Tables Vol C Tables 4.2.6.8 and 6.1.1.4'
S S 0.1246 0.1234 'International Tables Vol C Tables 4.2.6.8 and 6.1.1.4'

loop_
_geom_angle_atom_site_label_1
_geom_angle_atom_site_label_2
_geom_angle_atom_site_label_3
_geom_angle
_geom_angle_site_symmetry_1
_geom_angle_site_symmetry_3
_geom_angle_publ_flag
O1 Tm1 O2 92.01(15) . 3 ?
O1 Tm1 O6 176.77(15) . 3_655 ?
O2 Tm1 O6 85.71(15) 3 3_655 ?
O1 Tm1 O3 92.45(15) . 2_545 ?
O2 Tm1 O3 79.77(14) 3 2_545 ?
O6 Tm1 O3 84.91(14) 3_655 2_545 ?
O1 Tm1 O8 86.47(16) . . ?
O2 Tm1 O8 152.44(17) 3 . ?
O6 Tm1 O8 94.50(16) 3_655 . ?
O3 Tm1 O8 72.82(16) 2_545 . ?
O1 Tm1 O4 98.29(15) . . ?
O2 Tm1 O4 133.76(14) 3 . ?
O6 Tm1 O4 84.94(14) 3_655 . ?
O3 Tm1 O4 143.84(13) 2_545 . ?
O8 Tm1 O4 73.51(16) . . ?
O1 Tm1 O5 85.72(14) . . ?
O2 Tm1 O5 76.61(14) 3 . ?
O6 Tm1 O5 95.95(14) 3_655 . ?
O3 Tm1 O5 156.22(14) 2_545 . ?
O8 Tm1 O5 130.56(16) . . ?
O4 Tm1 O5 59.56(12) . . ?
O1 Tm1 S1 93.50(11) . . ?
O2 Tm1 S1 104.89(11) 3 . ?
O6 Tm1 S1 89.29(10) 3_655 . ?
O3 Tm1 S1 172.29(10) 2_545 . ?
O8 Tm1 S1 102.66(14) . . ?
O4 Tm1 S1 29.94(9) . . ?
O5 Tm1 S1 29.67(9) . . ?
N1 C4 C5 120.1(5) . . ?
C4 C5 C1 120.8(5) . . ?
C2 C1 C5 116.6(5) . . ?
C2 C1 C6 122.6(5) . . ?
C5 C1 C6 120.7(5) . . ?
C3 C2 C1 121.9(6) . . ?
N1 C3 C2 118.9(6) . . ?
O2 C6 O1 125.6(5) . . ?
O2 C6 C1 117.6(5) . . ?
O1 C6 C1 116.9(5) . . ?
C3 N1 O3 119.6(5) . . ?
C3 N1 C4 121.6(5) . . ?
O3 N1 C4 118.7(5) . . ?
C6 O1 Tm1 160.5(4) . . ?
C6 O2 Tm1 161.2(4) . 3 ?
N1 O3 Tm1 122.5(3) . 2 ?
S1 O4 Tm1 98.22(19) . . ?
S1 O5 Tm1 98.08(18) . . ?
S1 O6 Tm1 147.3(2) . 3_655 ?
O7 S1 O6 109.2(2) . . ?
O7 S1 O5 112.9(2) . . ?
O6 S1 O5 109.8(2) . . ?
O7 S1 O4 110.1(2) . . ?
O6 S1 O4 110.8(2) . . ?
O5 S1 O4 104.0(2) . . ?
O7 S1 Tm1 129.36(18) . . ?
O6 S1 Tm1 121.42(17) . . ?
O5 S1 Tm1 52.25(15) . . ?
O4 S1 Tm1 51.84(15) . . ?

loop_
_geom_bond_atom_site_label_1
_geom_bond_atom_site_label_2
_geom_bond_distance
_geom_bond_site_symmetry_2
_geom_bond_publ_flag
Tm1 O1 2.207(4) . ?
Tm1 O2 2.228(4) 3 ?
Tm1 O6 2.230(4) 3_655 ?
Tm1 O3 2.269(4) 2_545 ?
Tm1 O8 2.290(4) . ?
Tm1 O4 2.344(4) . ?
Tm1 O5 2.356(4) . ?
Tm1 S1 2.9500(15) . ?
C4 N1 1.344(7) . ?
C4 C5 1.362(8) . ?
C5 C1 1.386(7) . ?
C1 C2 1.381(7) . ?
C1 C6 1.502(7) . ?
C2 C3 1.370(8) . ?
C3 N1 1.335(7) . ?
C6 O2 1.242(7) . ?
C6 O1 1.254(7) . ?
N1 O3 1.337(6) . ?
O2 Tm1 2.228(4) 3 ?
O3 Tm1 2.269(4) 2 ?
O4 S1 1.488(4) . ?
O5 S1 1.475(4) . ?
O6 S1 1.472(4) . ?
O6 Tm1 2.230(4) 3_655 ?
O7 S1 1.459(4) . ?

loop_
_geom_hbond_atom_site_label_D
_geom_hbond_atom_site_label_H
_geom_hbond_atom_site_label_A
_geom_hbond_distance_DH
_geom_hbond_distance_HA
_geom_hbond_distance_DA
_geom_hbond_angle_DHA
_geom_hbond_site_symmetry_A
O8 H8A O7 0.80(7) 1.99(7) 2.789(6) 172(6) 4_566
O8 H8B O7 0.85(8) 1.91(8) 2.717(6) 157(9) 1_556
